data_1571205
loop_
_publ_author_name
'Kounalis, Errikos'
'van Tongeren, Dylan'
'Melnikov, Stanislav'
'Lutz, Martin'
'Broere, Dani&#xeb;l L J'

_publ_section_title
;
 Pendulum-like hemilability in a Ti-based frustrated Lewis Trio.
;
_journal_issue 15
_journal_name_full 'Chemical science'
_journal_page_first 5555
_journal_page_last 5563
_journal_paper_doi 10.1039/d3sc06789k
_journal_volume 15
_journal_year 2024
_chemical_formula_moiety 'C26 H44 Cl3 N2 P2 Ti, C4 H8 Cl5 O Ti, 2(C H2 Cl2)'
_chemical_formula_sum 'C32 H56 Cl12 N2 O P2 Ti2'
_chemical_formula_weight 1067.92
_space_group_crystal_system monoclinic
_space_group_IT_number 14
_space_group_name_Hall '-P 2ybc'
_space_group_name_H-M_alt 'P 1 21/c 1'
_atom_sites_solution_hydrogens geom
_atom_sites_solution_primary dual
_atom_sites_solution_secondary difmap
_audit_creation_method SHELXL-2018/3
_audit_update_record
;
2023-10-26 deposited with the CCDC.	2024-03-08 downloaded from the CCDC.
;
_cell_angle_alpha 90
_cell_angle_beta 106.154(4)
_cell_angle_gamma 90
_cell_formula_units_Z 4
_cell_length_a 9.6830(8)
_cell_length_b 38.907(4)
_cell_length_c 13.2918(11)
_cell_measurement_reflns_used 11487
_cell_measurement_temperature 150(2)
_cell_measurement_theta_max 23.04
_cell_measurement_theta_min 1.90
_cell_volume 4809.8(8)
_computing_cell_refinement Peakref
_computing_data_collection Apex3
_computing_data_reduction 'Eval15, Sadabs'
_computing_structure_refinement 'SHELXL-2018/3 (Sheldrick, 2018)'
_computing_structure_solution SHELXT
_diffrn_ambient_temperature 150(2)
_diffrn_measured_fraction_theta_full 0.847
_diffrn_measured_fraction_theta_max 0.847
_diffrn_measurement_device_type 'Bruker Kappa ApexII'
_diffrn_measurement_method '\w scans'
_diffrn_radiation_type MoK\a
_diffrn_radiation_wavelength 0.71073
_diffrn_reflns_av_R_equivalents 0.1886
_diffrn_reflns_av_unetI/netI 0.1316
_diffrn_reflns_Laue_measured_fraction_full 0.847
_diffrn_reflns_Laue_measured_fraction_max 0.847
_diffrn_reflns_limit_h_max 9
_diffrn_reflns_limit_h_min -9
_diffrn_reflns_limit_k_max 42
_diffrn_reflns_limit_k_min -42
_diffrn_reflns_limit_l_max 14
_diffrn_reflns_limit_l_min -14
_diffrn_reflns_number 33576
_diffrn_reflns_point_group_measured_fraction_full 0.847
_diffrn_reflns_point_group_measured_fraction_max 0.847
_diffrn_reflns_theta_full 23.014
_diffrn_reflns_theta_max 23.014
_diffrn_reflns_theta_min 1.679
_diffrn_source 'sealed tube'
_exptl_absorpt_coefficient_mu 1.094
_exptl_absorpt_correction_T_max 0.7449
_exptl_absorpt_correction_T_min 0.5174
_exptl_absorpt_correction_type multi-scan
_exptl_absorpt_process_details
;
 SADABS 2016/2: Krause, L., Herbst-Irmer, R., Sheldrick G.M. & Stalke D.,
 J. Appl. Cryst. 48 (2015) 3-10
;
_exptl_crystal_colour green
_exptl_crystal_density_diffrn 1.475
_exptl_crystal_description needle
_exptl_crystal_F_000 2192
_exptl_crystal_size_max 0.49
_exptl_crystal_size_mid 0.09
_exptl_crystal_size_min 0.04
_refine_diff_density_max 1.585
_refine_diff_density_min -0.737
_refine_diff_density_rms 0.169
_refine_ls_extinction_method none
_refine_ls_goodness_of_fit_ref 1.047
_refine_ls_hydrogen_treatment constr
_refine_ls_matrix_type full
_refine_ls_number_parameters 553
_refine_ls_number_reflns 5689
_refine_ls_number_restraints 1097
_refine_ls_restrained_S_all 0.991
_refine_ls_R_factor_all 0.1900
_refine_ls_R_factor_gt 0.1107
_refine_ls_shift/su_max 0.000
_refine_ls_shift/su_mean 0.000
_refine_ls_structure_factor_coef Fsqd
_refine_ls_weighting_details 'w=1/[\s^2^(Fo^2^)+(0.1241P)^2^+114.9012P] where P=(Fo^2^+2Fc^2^)/3'
_refine_ls_weighting_scheme calc
_refine_ls_wR_factor_gt 0.2692
_refine_ls_wR_factor_ref 0.3155
_reflns_Friedel_coverage 0.000
_reflns_number_gt 3104
_reflns_number_total 5689
_reflns_threshold_expression 'I > 2\s(I)'
_cod_data_source_file d3sc06789k2.cif
_cod_data_source_block l1155a
_cod_depositor_comments 'Adding full bibliography for 1571205--1571209.cif.'
_cod_original_sg_symbol_H-M 'P 21/c'
_cod_database_code 1571205
_shelx_shelxl_version_number 2018/3
_shelx_space_group_comment
;
The symmetry employed for this shelxl refinement is uniquely defined
by the following loop, which should always be used as a source of
symmetry information in preference to the above space-group names.
They are only intended as comments.
;

loop_
_space_group_symop_operation_xyz
'x, y, z'
'-x, y+1/2, -z+1/2'
'-x, -y, -z'
'x, -y-1/2, z-1/2'

loop_
_atom_site_label
_atom_site_type_symbol
_atom_site_fract_x
_atom_site_fract_y
_atom_site_fract_z
_atom_site_U_iso_or_equiv
_atom_site_adp_type
_atom_site_occupancy
_atom_site_site_symmetry_order
_atom_site_calc_flag
_atom_site_refinement_flags_posn
_atom_site_refinement_flags_adp
_atom_site_refinement_flags_occupancy
_atom_site_disorder_assembly
_atom_site_disorder_group
Ti1 Ti 0.4146(3) 0.16543(7) 0.7499(2) 0.0174(7) Uani 1 1 d . U . . .
Cl11 Cl 0.4086(5) 0.22429(10) 0.7501(3) 0.0296(11) Uani 1 1 d . U . . .
Cl21 Cl 0.5817(5) 0.16158(11) 0.6621(3) 0.0272(11) Uani 1 1 d . U . . .
Cl31 Cl 0.2487(5) 0.15920(11) 0.8407(3) 0.0268(11) Uani 1 1 d . U . . .
P11 P 0.6381(4) 0.17147(10) 0.9474(3) 0.0193(11) Uani 1 1 d D U . . .
P21 P 0.1891(4) 0.17028(10) 0.5537(3) 0.0178(10) Uani 1 1 d D U . . .
N11 N 0.4916(13) 0.1169(3) 0.8285(8) 0.013(3) Uani 1 1 d D U . . .
N21 N 0.3449(13) 0.1165(3) 0.6715(8) 0.021(3) Uani 1 1 d D U . . .
C11 C 0.6307(18) 0.1282(3) 1.0029(10) 0.023(4) Uani 1 1 d D U . . .
H11A H 0.728766 0.120851 1.042227 0.027 Uiso 1 1 calc R U . . .
H11B H 0.570809 0.128888 1.052352 0.027 Uiso 1 1 calc R U . . .
C21 C 0.5688(17) 0.1030(3) 0.9180(9) 0.021(3) Uani 1 1 d D U . . .
C31 C 0.5805(17) 0.0670(3) 0.9268(10) 0.019(3) Uani 1 1 d D U . . .
H31 H 0.640170 0.057168 0.989197 0.023 Uiso 1 1 calc R U . . .
C41 C 0.5074(18) 0.0457(4) 0.8469(10) 0.028(4) Uani 1 1 d D U . . .
H41 H 0.515133 0.021477 0.854332 0.034 Uiso 1 1 calc R U . . .
C51 C 0.4191(16) 0.0609(4) 0.7521(8) 0.021(3) Uani 1 1 d D U . . .
C61 C 0.4184(15) 0.0961(4) 0.7504(8) 0.016(3) Uani 1 1 d D U . . .
C71 C 0.3303(18) 0.0448(4) 0.6592(10) 0.030(4) Uani 1 1 d D U . . .
H71 H 0.322552 0.020501 0.653521 0.036 Uiso 1 1 calc R U . . .
C81 C 0.2567(18) 0.0659(3) 0.5790(11) 0.030(4) Uani 1 1 d D U . . .
H81 H 0.199376 0.055538 0.516506 0.036 Uiso 1 1 calc R U . . .
C91 C 0.2626(17) 0.1020(3) 0.5851(9) 0.022(3) Uani 1 1 d D U . . .
C101 C 0.1997(19) 0.1269(3) 0.4998(10) 0.024(4) Uani 1 1 d D U . . .
H10A H 0.102216 0.119245 0.460445 0.029 Uiso 1 1 calc R U . . .
H10B H 0.259860 0.127744 0.450604 0.029 Uiso 1 1 calc R U . . .
C111 C 0.8286(11) 0.1730(3) 0.9363(7) 0.029(3) Uani 1 1 d D U . . .
C121 C 0.8612(15) 0.1397(3) 0.8854(11) 0.033(4) Uani 1 1 d D U . . .
H12A H 0.791884 0.136947 0.816381 0.050 Uiso 1 1 calc R U . . .
H12B H 0.958736 0.140803 0.877362 0.050 Uiso 1 1 calc R U . . .
H12C H 0.853897 0.120068 0.929808 0.050 Uiso 1 1 calc R U . . .
C131 C 0.9385(14) 0.1766(4) 1.0437(9) 0.048(5) Uani 1 1 d D U . . .
H13A H 0.927699 0.157319 1.088506 0.072 Uiso 1 1 calc R U . . .
H13B H 1.035845 0.176393 1.035241 0.072 Uiso 1 1 calc R U . . .
H13C H 0.922212 0.198249 1.076094 0.072 Uiso 1 1 calc R U . . .
C141 C 0.8469(16) 0.2032(3) 0.8672(11) 0.042(5) Uani 1 1 d D U . . .
H14A H 0.776989 0.201171 0.798164 0.063 Uiso 1 1 calc R U . . .
H14B H 0.830848 0.224855 0.900019 0.063 Uiso 1 1 calc R U . . .
H14C H 0.944481 0.202999 0.859166 0.063 Uiso 1 1 calc R U . . .
C151 C 0.6129(12) 0.2018(3) 1.0518(8) 0.031(3) Uani 1 1 d D U . . .
C161 C 0.6961(16) 0.1901(4) 1.1618(8) 0.037(5) Uani 1 1 d D U . . .
H16A H 0.665109 0.166951 1.174521 0.055 Uiso 1 1 calc R U . . .
H16B H 0.799274 0.189941 1.167741 0.055 Uiso 1 1 calc R U . . .
H16C H 0.677246 0.206022 1.213646 0.055 Uiso 1 1 calc R U . . .
C171 C 0.6620(18) 0.2380(3) 1.0327(11) 0.045(5) Uani 1 1 d D U . . .
H17A H 0.609056 0.245629 0.962284 0.068 Uiso 1 1 calc R U . . .
H17B H 0.643208 0.253801 1.084760 0.068 Uiso 1 1 calc R U . . .
H17C H 0.765235 0.237721 1.038855 0.068 Uiso 1 1 calc R U . . .
C181 C 0.4522(13) 0.2028(4) 1.0457(12) 0.043(4) Uani 1 1 d D U . . .
H18A H 0.419844 0.179723 1.057832 0.064 Uiso 1 1 calc R U . . .
H18B H 0.436876 0.218553 1.099165 0.064 Uiso 1 1 calc R U . . .
H18C H 0.397339 0.210851 0.976162 0.064 Uiso 1 1 calc R U . . .
C191 C 0.2104(11) 0.1996(3) 0.4456(7) 0.028(3) Uani 1 1 d D U . . .
C201 C 0.3701(12) 0.2003(4) 0.4482(11) 0.036(4) Uani 1 1 d D U . . .
H20A H 0.401908 0.177047 0.437559 0.054 Uiso 1 1 calc R U . . .
H20B H 0.382996 0.215424 0.392464 0.054 Uiso 1 1 calc R U . . .
H20C H 0.427212 0.209037 0.516271 0.054 Uiso 1 1 calc R U . . .
C211 C 0.1619(17) 0.2360(3) 0.4623(11) 0.040(5) Uani 1 1 d D U . . .
H21A H 0.216856 0.244335 0.531393 0.060 Uiso 1 1 calc R U . . .
H21B H 0.178438 0.251227 0.407994 0.060 Uiso 1 1 calc R U . . .
H21C H 0.059211 0.235854 0.458066 0.060 Uiso 1 1 calc R U . . .
C221 C 0.1235(16) 0.1870(4) 0.3374(8) 0.036(5) Uani 1 1 d D U . . .
H22A H 0.153781 0.163644 0.325842 0.054 Uiso 1 1 calc R U . . .
H22B H 0.020980 0.186974 0.333528 0.054 Uiso 1 1 calc R U . . .
H22C H 0.140207 0.202348 0.283455 0.054 Uiso 1 1 calc R U . . .
C231 C 0.0008(11) 0.1729(3) 0.5685(7) 0.026(3) Uani 1 1 d D U . . .
C241 C -0.0296(16) 0.1398(3) 0.6214(11) 0.041(5) Uani 1 1 d D U . . .
H24A H 0.043993 0.136811 0.688398 0.061 Uiso 1 1 calc R U . . .
H24B H -0.124499 0.141390 0.633841 0.061 Uiso 1 1 calc R U . . .
H24C H -0.027563 0.120120 0.575905 0.061 Uiso 1 1 calc R U . . .
C251 C -0.0099(16) 0.2034(3) 0.6391(10) 0.037(5) Uani 1 1 d D U . . .
H25A H 0.064183 0.201198 0.706171 0.056 Uiso 1 1 calc R U . . .
H25B H 0.004535 0.224845 0.604845 0.056 Uiso 1 1 calc R U . . .
H25C H -0.105085 0.203537 0.651349 0.056 Uiso 1 1 calc R U . . .
C261 C -0.1156(13) 0.1768(4) 0.4645(9) 0.032(4) Uani 1 1 d D U . . .
H26A H -0.098098 0.197822 0.429358 0.048 Uiso 1 1 calc R U . . .
H26B H -0.113124 0.156907 0.419807 0.048 Uiso 1 1 calc R U . . .
H26C H -0.210060 0.178177 0.477743 0.048 Uiso 1 1 calc R U . . .
Ti2 Ti 0.9277(3) 0.05146(7) 0.24779(19) 0.0215(8) Uani 1 1 d . U . . .
Cl12 Cl 0.8678(5) 0.10697(11) 0.2611(3) 0.0409(13) Uani 1 1 d . U . . .
Cl22 Cl 1.1713(5) 0.06350(14) 0.3041(3) 0.0474(14) Uani 1 1 d . U . . .
Cl32 Cl 0.9238(5) 0.03857(13) 0.4151(3) 0.0388(13) Uani 1 1 d . U . . .
Cl42 Cl 0.6920(5) 0.03320(11) 0.1879(3) 0.0322(11) Uani 1 1 d . U . . .
Cl52 Cl 0.9340(5) 0.05785(12) 0.0753(3) 0.0329(12) Uani 1 1 d . U . . .
O12 O 0.9913(14) 0.0000(3) 0.2343(8) 0.041(3) Uani 1 1 d D U . . .
C12A C 1.087(3) -0.0219(6) 0.3142(17) 0.048(7) Uani 0.612(18) 1 d D U P A 1
H12D H 1.041812 -0.027431 0.370441 0.058 Uiso 0.612(18) 1 calc R U P A 1
H12E H 1.179305 -0.009965 0.345866 0.058 Uiso 0.612(18) 1 calc R U P A 1
C22A C 1.113(3) -0.0541(5) 0.2606(19) 0.048(7) Uani 0.612(18) 1 d D U P A 1
H22D H 1.128184 -0.073954 0.309105 0.058 Uiso 0.612(18) 1 calc R U P A 1
H22E H 1.197755 -0.051629 0.233423 0.058 Uiso 0.612(18) 1 calc R U P A 1
C32A C 0.978(3) -0.0585(5) 0.173(2) 0.053(7) Uani 0.612(18) 1 d D U P A 1
H32A H 0.998747 -0.070415 0.112910 0.064 Uiso 0.612(18) 1 calc R U P A 1
H32B H 0.905876 -0.071837 0.196309 0.064 Uiso 0.612(18) 1 calc R U P A 1
C42A C 0.927(3) -0.0227(5) 0.1440(17) 0.045(6) Uani 0.612(18) 1 d D U P A 1
H42A H 0.956440 -0.015009 0.081985 0.054 Uiso 0.612(18) 1 calc R U P A 1
H42B H 0.820839 -0.021751 0.126646 0.054 Uiso 0.612(18) 1 calc R U P A 1
C12B C 0.961(5) -0.0324(6) 0.281(4) 0.059(8) Uani 0.388(18) 1 d D U P A 2
H12F H 0.856897 -0.037274 0.259761 0.070 Uiso 0.388(18) 1 calc R U P A 2
H12G H 0.994744 -0.031101 0.358430 0.070 Uiso 0.388(18) 1 calc R U P A 2
C22B C 1.041(5) -0.0601(5) 0.242(4) 0.063(9) Uani 0.388(18) 1 d D U P A 2
H22F H 1.072925 -0.078356 0.295023 0.076 Uiso 0.388(18) 1 calc R U P A 2
H22G H 0.979841 -0.070420 0.176601 0.076 Uiso 0.388(18) 1 calc R U P A 2
C32B C 1.167(4) -0.0420(9) 0.222(4) 0.062(9) Uani 0.388(18) 1 d D U P A 2
H32C H 1.249736 -0.042008 0.285720 0.074 Uiso 0.388(18) 1 calc R U P A 2
H32D H 1.196345 -0.053090 0.164290 0.074 Uiso 0.388(18) 1 calc R U P A 2
C42B C 1.116(4) -0.0062(8) 0.193(4) 0.055(8) Uani 0.388(18) 1 d D U P A 2
H42C H 1.193096 0.010521 0.223676 0.067 Uiso 0.388(18) 1 calc R U P A 2
H42D H 1.086904 -0.003418 0.115994 0.067 Uiso 0.388(18) 1 calc R U P A 2
Cl13 Cl 0.5788(12) 0.1021(3) 0.4852(8) 0.069(4) Uani 0.649(13) 1 d D U P B 3
Cl23 Cl 0.5466(14) 0.0287(3) 0.4561(10) 0.113(5) Uani 0.649(13) 1 d D U P B 3
C13 C 0.559(4) 0.0681(4) 0.3960(14) 0.062(10) Uani 0.649(13) 1 d D U P B 3
H13D H 0.471405 0.071739 0.337358 0.075 Uiso 0.649(13) 1 calc R U P B 3
H13E H 0.642621 0.067634 0.366709 0.075 Uiso 0.649(13) 1 calc R U P B 3
Cl33 Cl 0.488(3) 0.1194(5) 0.3028(17) 0.100(8) Uani 0.351(13) 1 d D U P B 4
Cl43 Cl 0.573(4) 0.0814(9) 0.500(2) 0.144(13) Uani 0.351(13) 1 d D U P B 4
C23 C 0.597(9) 0.087(2) 0.375(4) 0.14(4) Uani 0.351(13) 1 d D U P B 4
H23A H 0.698588 0.092554 0.382487 0.166 Uiso 0.351(13) 1 calc R U P B 4
H23B H 0.574460 0.065030 0.336372 0.166 Uiso 0.351(13) 1 calc R U P B 4
Cl14 Cl 0.3650(13) 0.1340(3) 0.2040(8) 0.081(4) Uani 0.583(11) 1 d D U P C 5
Cl24 Cl 0.3397(13) 0.0740(4) 0.0751(8) 0.069(4) Uani 0.583(11) 1 d D U P C 5
C14 C 0.253(2) 0.1112(5) 0.0998(19) 0.049(9) Uani 0.583(11) 1 d D U P C 5
H14D H 0.227560 0.125830 0.036336 0.059 Uiso 0.583(11) 1 calc R U P C 5
H14E H 0.163195 0.104868 0.116857 0.059 Uiso 0.583(11) 1 calc R U P C 5
Cl34 Cl 0.2574(15) 0.0961(3) -0.0021(11) 0.061(5) Uani 0.417(11) 1 d D U P C 6
Cl44 Cl 0.2666(17) 0.0222(3) 0.0147(12) 0.076(5) Uani 0.417(11) 1 d D U P C 6
C24 C 0.303(9) 0.0610(4) 0.0834(17) 0.08(3) Uani 0.417(11) 1 d D U P C 6
H24D H 0.406563 0.062108 0.121423 0.099 Uiso 0.417(11) 1 calc R U P C 6
H24E H 0.247586 0.062075 0.135655 0.099 Uiso 0.417(11) 1 calc R U P C 6

loop_
_atom_site_aniso_label
_atom_site_aniso_U_11
_atom_site_aniso_U_22
_atom_site_aniso_U_33
_atom_site_aniso_U_23
_atom_site_aniso_U_13
_atom_site_aniso_U_12
Ti1 0.0072(19) 0.0250(16) 0.0151(13) 0.0013(12) -0.0048(12) -0.0008(12)
Cl11 0.034(3) 0.025(2) 0.0248(19) 0.0013(17) -0.0005(19) 0.0008(19)
Cl21 0.009(3) 0.051(3) 0.0195(19) 0.0002(18) 0.0006(18) 0.0027(18)
Cl31 0.007(3) 0.055(3) 0.0180(19) -0.0025(18) 0.0031(18) -0.0031(18)
P11 0.007(3) 0.029(2) 0.0161(19) -0.0010(17) -0.0063(18) -0.0016(17)
P21 0.005(3) 0.028(2) 0.0154(19) 0.0011(16) -0.0048(18) 0.0031(17)
N11 0.003(6) 0.023(5) 0.014(4) -0.001(4) 0.001(4) -0.001(4)
N21 0.009(7) 0.034(5) 0.013(4) -0.002(4) -0.006(4) 0.003(4)
C11 0.015(8) 0.030(6) 0.019(5) -0.002(5) -0.001(5) 0.001(5)
C21 0.015(8) 0.025(5) 0.019(5) 0.003(4) -0.005(5) -0.004(5)
C31 0.010(8) 0.024(5) 0.019(5) 0.004(4) -0.004(5) -0.001(5)
C41 0.026(8) 0.025(6) 0.025(5) 0.001(4) -0.008(5) 0.002(5)
C51 0.013(7) 0.025(5) 0.019(5) -0.004(4) -0.002(5) 0.002(5)
C61 0.008(7) 0.024(4) 0.014(4) -0.001(4) 0.000(4) 0.003(4)
C71 0.026(8) 0.030(6) 0.025(5) -0.005(4) -0.006(5) -0.002(5)
C81 0.027(8) 0.034(5) 0.022(6) -0.004(5) -0.005(5) 0.002(5)
C91 0.017(8) 0.035(5) 0.012(5) -0.002(4) -0.002(5) 0.002(5)
C101 0.021(8) 0.032(6) 0.016(5) 0.001(5) 0.000(5) 0.002(5)
C111 0.018(8) 0.038(6) 0.026(6) 0.002(5) -0.001(5) -0.006(5)
C121 0.017(11) 0.039(7) 0.035(8) 0.001(6) -0.007(8) -0.002(7)
C131 0.036(12) 0.058(11) 0.035(7) 0.001(7) -0.015(7) -0.011(9)
C141 0.023(12) 0.050(8) 0.044(9) 0.010(7) -0.005(8) -0.023(8)
C151 0.029(7) 0.034(6) 0.026(6) -0.005(5) 0.001(6) 0.007(5)
C161 0.028(10) 0.051(10) 0.025(7) -0.015(6) -0.005(7) 0.002(8)
C171 0.044(11) 0.036(8) 0.042(9) -0.014(7) -0.009(9) -0.007(7)
C181 0.029(7) 0.050(10) 0.044(9) -0.012(8) 0.001(7) 0.010(7)
C191 0.022(7) 0.039(6) 0.022(6) 0.007(5) 0.003(5) -0.003(5)
C201 0.022(7) 0.057(10) 0.025(8) 0.008(8) 0.001(7) -0.003(7)
C211 0.031(11) 0.037(7) 0.040(9) 0.012(7) -0.012(8) 0.005(7)
C221 0.030(10) 0.049(10) 0.022(7) 0.013(6) -0.003(7) -0.007(8)
C231 0.007(7) 0.043(6) 0.027(6) -0.003(5) 0.002(5) 0.005(5)
C241 0.026(12) 0.058(8) 0.030(8) 0.006(7) -0.007(8) -0.011(8)
C251 0.022(11) 0.055(8) 0.030(8) -0.008(7) -0.001(8) 0.011(8)
C261 0.007(10) 0.052(10) 0.032(7) 0.001(6) -0.002(6) 0.001(7)
Ti2 0.012(2) 0.0389(18) 0.0085(12) 0.0017(12) -0.0062(12) 0.0011(13)
Cl12 0.039(4) 0.046(3) 0.028(2) -0.0053(19) -0.007(2) 0.000(2)
Cl22 0.008(3) 0.108(4) 0.022(2) -0.001(2) -0.002(2) -0.005(2)
Cl32 0.018(4) 0.088(4) 0.0118(18) 0.006(2) 0.0048(19) 0.003(2)
Cl42 0.016(3) 0.053(3) 0.024(2) 0.0005(19) 0.0010(19) -0.0046(19)
Cl52 0.014(3) 0.068(3) 0.0141(17) 0.0031(19) 0.0002(18) 0.001(2)
O12 0.040(7) 0.055(5) 0.027(5) 0.001(4) 0.010(5) 0.010(5)
C12A 0.050(11) 0.050(9) 0.042(8) 0.007(6) 0.008(7) 0.002(8)
C22A 0.049(10) 0.044(9) 0.055(10) 0.010(7) 0.019(7) -0.002(7)
C32A 0.060(11) 0.051(8) 0.050(10) -0.004(7) 0.015(7) 0.003(8)
C42A 0.051(11) 0.049(8) 0.035(8) 0.000(6) 0.012(7) 0.000(7)
C12B 0.056(12) 0.060(10) 0.061(13) 0.004(8) 0.017(9) -0.004(8)
C22B 0.062(13) 0.061(9) 0.066(14) 0.005(9) 0.015(10) 0.004(8)
C32B 0.061(11) 0.061(11) 0.065(14) -0.001(9) 0.021(9) 0.008(7)
C42B 0.050(11) 0.062(11) 0.059(13) 0.001(9) 0.024(9) 0.007(8)
Cl13 0.030(7) 0.099(8) 0.071(6) -0.056(6) 0.003(5) 0.000(5)
Cl23 0.092(10) 0.122(9) 0.141(10) -0.035(8) 0.058(8) 0.024(7)
C13 0.064(14) 0.064(13) 0.059(12) -0.011(9) 0.018(9) 0.006(9)
Cl33 0.083(15) 0.107(14) 0.120(14) -0.011(10) 0.042(12) -0.002(10)
Cl43 0.15(2) 0.17(2) 0.128(16) 0.008(14) 0.063(14) 0.027(17)
C23 0.14(4) 0.14(4) 0.14(4) -0.003(10) 0.041(14) 0.003(10)
Cl14 0.084(10) 0.105(8) 0.070(7) -0.015(6) 0.046(6) -0.040(6)
Cl24 0.041(9) 0.103(9) 0.076(7) -0.004(6) 0.037(6) 0.012(7)
C14 0.048(13) 0.050(12) 0.050(12) 0.002(9) 0.016(9) 0.000(9)
Cl34 0.043(10) 0.063(8) 0.078(9) 0.019(7) 0.021(7) 0.004(6)
Cl44 0.052(11) 0.073(9) 0.092(10) 0.020(8) 0.004(8) 0.014(7)
C24 0.08(3) 0.09(3) 0.08(3) 0.004(10) 0.025(13) 0.000(10)

loop_
_atom_type_symbol
_atom_type_description
_atom_type_scat_dispersion_real
_atom_type_scat_dispersion_imag
_atom_type_scat_source
C C 0.0033 0.0016 'International Tables Vol C Tables 4.2.6.8 and 6.1.1.4'
H H 0.0000 0.0000 'International Tables Vol C Tables 4.2.6.8 and 6.1.1.4'
Cl Cl 0.1484 0.1585 'International Tables Vol C Tables 4.2.6.8 and 6.1.1.4'
N N 0.0061 0.0033 'International Tables Vol C Tables 4.2.6.8 and 6.1.1.4'
O O 0.0106 0.0060 'International Tables Vol C Tables 4.2.6.8 and 6.1.1.4'
P P 0.1023 0.0942 'International Tables Vol C Tables 4.2.6.8 and 6.1.1.4'
Ti Ti 0.2776 0.4457 'International Tables Vol C Tables 4.2.6.8 and 6.1.1.4'

loop_
_diffrn_orient_matrix_type
_diffrn_orient_matrix_UB_11
_diffrn_orient_matrix_UB_12
_diffrn_orient_matrix_UB_13
_diffrn_orient_matrix_UB_21
_diffrn_orient_matrix_UB_22
_diffrn_orient_matrix_UB_23
_diffrn_orient_matrix_UB_31
_diffrn_orient_matrix_UB_32
_diffrn_orient_matrix_UB_33
'Nonius RMAT' -0.0462257 0.0225463 -0.0252453 0.0663514 0.0117241 0.0616559 0.0708552 0.0037302 -0.0411967

loop_
_geom_angle_atom_site_label_1
_geom_angle_atom_site_label_2
_geom_angle_atom_site_label_3
_geom_angle
_geom_angle_site_symmetry_1
_geom_angle_site_symmetry_3
_geom_angle_publ_flag
N21 Ti1 N11 59.6(4) . . ?
N21 Ti1 Cl21 82.3(4) . . ?
N11 Ti1 Cl21 89.5(4) . . ?
N21 Ti1 Cl31 89.4(4) . . ?
N11 Ti1 Cl31 81.5(3) . . ?
Cl21 Ti1 Cl31 170.0(2) . . ?
N21 Ti1 Cl11 150.1(3) . . ?
N11 Ti1 Cl11 150.3(3) . . ?
Cl21 Ti1 Cl11 95.12(19) . . ?
Cl31 Ti1 Cl11 94.82(19) . . ?
N21 Ti1 C61 29.8(2) . . ?
N11 Ti1 C61 29.8(2) . . ?
Cl21 Ti1 C61 85.6(4) . . ?
Cl31 Ti1 C61 84.5(4) . . ?
Cl11 Ti1 C61 179.3(4) . . ?
N21 Ti1 P21 64.7(3) . . ?
N11 Ti1 P21 123.8(3) . . ?
Cl21 Ti1 P21 90.46(15) . . ?
Cl31 Ti1 P21 91.04(16) . . ?
Cl11 Ti1 P21 85.59(15) . . ?
C61 Ti1 P21 94.2(2) . . ?
N21 Ti1 P11 123.6(3) . . ?
N11 Ti1 P11 64.5(3) . . ?
Cl21 Ti1 P11 90.65(16) . . ?
Cl31 Ti1 P11 89.29(15) . . ?
Cl11 Ti1 P11 86.03(15) . . ?
C61 Ti1 P11 94.2(2) . . ?
P21 Ti1 P11 171.62(15) . . ?
C11 P11 C151 104.4(6) . . ?
C11 P11 C111 101.9(6) . . ?
C151 P11 C111 111.5(5) . . ?
C11 P11 Ti1 100.7(4) . . ?
C151 P11 Ti1 119.8(4) . . ?
C111 P11 Ti1 115.4(3) . . ?
C101 P21 C191 103.1(6) . . ?
C101 P21 C231 104.4(7) . . ?
C191 P21 C231 111.1(5) . . ?
C101 P21 Ti1 100.4(5) . . ?
C191 P21 Ti1 120.6(4) . . ?
C231 P21 Ti1 114.6(3) . . ?
C21 N11 C61 119.3(11) . . ?
C21 N11 Ti1 144.0(9) . . ?
C61 N11 Ti1 96.5(7) . . ?
C91 N21 C61 118.8(12) . . ?
C91 N21 Ti1 144.5(9) . . ?
C61 N21 Ti1 96.6(7) . . ?
C21 C11 P11 110.4(9) . . ?
C21 C11 H11A 109.6 . . ?
P11 C11 H11A 109.6 . . ?
C21 C11 H11B 109.6 . . ?
P11 C11 H11B 109.6 . . ?
H11A C11 H11B 108.1 . . ?
N11 C21 C31 119.3(11) . . ?
N11 C21 C11 114.8(11) . . ?
C31 C21 C11 125.8(10) . . ?
C41 C31 C21 121.5(12) . . ?
C41 C31 H31 119.3 . . ?
C21 C31 H31 119.3 . . ?
C31 C41 C51 118.8(13) . . ?
C31 C41 H41 120.6 . . ?
C51 C41 H41 120.6 . . ?
C61 C51 C71 115.0(11) . . ?
C61 C51 C41 115.1(10) . . ?
C71 C51 C41 129.9(14) . . ?
N21 C61 N11 107.2(12) . . ?
N21 C61 C51 126.9(10) . . ?
N11 C61 C51 125.9(10) . . ?
N21 C61 Ti1 53.6(7) . . ?
N11 C61 Ti1 53.7(7) . . ?
C51 C61 Ti1 178.9(11) . . ?
C81 C71 C51 117.6(14) . . ?
C81 C71 H71 121.2 . . ?
C51 C71 H71 121.2 . . ?
C71 C81 C91 123.1(13) . . ?
C71 C81 H81 118.5 . . ?
C91 C81 H81 118.5 . . ?
N21 C91 C81 118.6(12) . . ?
N21 C91 C101 113.6(11) . . ?
C81 C91 C101 127.3(11) . . ?
C91 C101 P21 110.9(9) . . ?
C91 C101 H10A 109.5 . . ?
P21 C101 H10A 109.5 . . ?
C91 C101 H10B 109.5 . . ?
P21 C101 H10B 109.5 . . ?
H10A C101 H10B 108.1 . . ?
C131 C111 C141 108.8(8) . . ?
C131 C111 C121 108.3(8) . . ?
C141 C111 C121 108.2(8) . . ?
C131 C111 P11 111.7(8) . . ?
C141 C111 P11 110.3(7) . . ?
C121 C111 P11 109.5(7) . . ?
C111 C121 H12A 109.5 . . ?
C111 C121 H12B 109.5 . . ?
H12A C121 H12B 109.5 . . ?
C111 C121 H12C 109.5 . . ?
H12A C121 H12C 109.5 . . ?
H12B C121 H12C 109.5 . . ?
C111 C131 H13A 109.5 . . ?
C111 C131 H13B 109.5 . . ?
H13A C131 H13B 109.5 . . ?
C111 C131 H13C 109.5 . . ?
H13A C131 H13C 109.5 . . ?
H13B C131 H13C 109.5 . . ?
C111 C141 H14A 109.5 . . ?
C111 C141 H14B 109.5 . . ?
H14A C141 H14B 109.5 . . ?
C111 C141 H14C 109.5 . . ?
H14A C141 H14C 109.5 . . ?
H14B C141 H14C 109.5 . . ?
C171 C151 C161 109.1(8) . . ?
C171 C151 C181 109.0(8) . . ?
C161 C151 C181 108.3(8) . . ?
C171 C151 P11 110.1(7) . . ?
C161 C151 P11 112.1(7) . . ?
C181 C151 P11 108.3(7) . . ?
C151 C161 H16A 109.5 . . ?
C151 C161 H16B 109.5 . . ?
H16A C161 H16B 109.5 . . ?
C151 C161 H16C 109.5 . . ?
H16A C161 H16C 109.5 . . ?
H16B C161 H16C 109.5 . . ?
C151 C171 H17A 109.5 . . ?
C151 C171 H17B 109.5 . . ?
H17A C171 H17B 109.5 . . ?
C151 C171 H17C 109.5 . . ?
H17A C171 H17C 109.5 . . ?
H17B C171 H17C 109.5 . . ?
C151 C181 H18A 109.5 . . ?
C151 C181 H18B 109.5 . . ?
H18A C181 H18B 109.5 . . ?
C151 C181 H18C 109.5 . . ?
H18A C181 H18C 109.5 . . ?
H18B C181 H18C 109.5 . . ?
C211 C191 C221 108.8(8) . . ?
C211 C191 C201 109.1(8) . . ?
C221 C191 C201 108.3(8) . . ?
C211 C191 P21 110.3(7) . . ?
C221 C191 P21 112.0(7) . . ?
C201 C191 P21 108.4(7) . . ?
C191 C201 H20A 109.5 . . ?
C191 C201 H20B 109.5 . . ?
H20A C201 H20B 109.5 . . ?
C191 C201 H20C 109.5 . . ?
H20A C201 H20C 109.5 . . ?
H20B C201 H20C 109.5 . . ?
C191 C211 H21A 109.5 . . ?
C191 C211 H21B 109.5 . . ?
H21A C211 H21B 109.5 . . ?
C191 C211 H21C 109.5 . . ?
H21A C211 H21C 109.5 . . ?
H21B C211 H21C 109.5 . . ?
C191 C221 H22A 109.5 . . ?
C191 C221 H22B 109.5 . . ?
H22A C221 H22B 109.5 . . ?
C191 C221 H22C 109.5 . . ?
H22A C221 H22C 109.5 . . ?
H22B C221 H22C 109.5 . . ?
C261 C231 C241 108.2(8) . . ?
C261 C231 C251 108.5(8) . . ?
C241 C231 C251 108.3(8) . . ?
C261 C231 P21 113.6(7) . . ?
C241 C231 P21 108.5(7) . . ?
C251 C231 P21 109.6(7) . . ?
C231 C241 H24A 109.5 . . ?
C231 C241 H24B 109.5 . . ?
H24A C241 H24B 109.5 . . ?
C231 C241 H24C 109.5 . . ?
H24A C241 H24C 109.5 . . ?
H24B C241 H24C 109.5 . . ?
C231 C251 H25A 109.5 . . ?
C231 C251 H25B 109.5 . . ?
H25A C251 H25B 109.5 . . ?
C231 C251 H25C 109.5 . . ?
H25A C251 H25C 109.5 . . ?
H25B C251 H25C 109.5 . . ?
C231 C261 H26A 109.5 . . ?
C231 C261 H26B 109.5 . . ?
H26A C261 H26B 109.5 . . ?
C231 C261 H26C 109.5 . . ?
H26A C261 H26C 109.5 . . ?
H26B C261 H26C 109.5 . . ?
O12 Ti2 Cl12 177.8(4) . . ?
O12 Ti2 Cl32 87.7(3) . . ?
Cl12 Ti2 Cl32 93.4(2) . . ?
O12 Ti2 Cl42 87.9(4) . . ?
Cl12 Ti2 Cl42 94.1(2) . . ?
Cl32 Ti2 Cl42 89.20(19) . . ?
O12 Ti2 Cl22 85.7(4) . . ?
Cl12 Ti2 Cl22 92.4(2) . . ?
Cl32 Ti2 Cl22 91.19(18) . . ?
Cl42 Ti2 Cl22 173.5(2) . . ?
O12 Ti2 Cl52 86.0(3) . . ?
Cl12 Ti2 Cl52 93.02(19) . . ?
Cl32 Ti2 Cl52 173.5(2) . . ?
Cl42 Ti2 Cl52 89.29(17) . . ?
Cl22 Ti2 Cl52 89.60(19) . . ?
C12B O12 C42B 107.1(17) . . ?
C12A O12 C42A 106.1(15) . . ?
C12B O12 Ti2 132.8(14) . . ?
C12A O12 Ti2 128.8(11) . . ?
C42B O12 Ti2 118.2(15) . . ?
C42A O12 Ti2 124.5(11) . . ?
O12 C12A C22A 107.3(13) . . ?
O12 C12A H12D 110.3 . . ?
C22A C12A H12D 110.3 . . ?
O12 C12A H12E 110.3 . . ?
C22A C12A H12E 110.3 . . ?
H12D C12A H12E 108.5 . . ?
C12A C22A C32A 104.0(12) . . ?
C12A C22A H22D 111.0 . . ?
C32A C22A H22D 111.0 . . ?
C12A C22A H22E 111.0 . . ?
C32A C22A H22E 111.0 . . ?
H22D C22A H22E 109.0 . . ?
C42A C32A C22A 104.5(11) . . ?
C42A C32A H32A 110.9 . . ?
C22A C32A H32A 110.9 . . ?
C42A C32A H32B 110.9 . . ?
C22A C32A H32B 110.9 . . ?
H32A C32A H32B 108.9 . . ?
O12 C42A C32A 108.2(13) . . ?
O12 C42A H42A 110.1 . . ?
C32A C42A H42A 110.1 . . ?
O12 C42A H42B 110.1 . . ?
C32A C42A H42B 110.1 . . ?
H42A C42A H42B 108.4 . . ?
O12 C12B C22B 106.8(15) . . ?
O12 C12B H12F 110.4 . . ?
C22B C12B H12F 110.4 . . ?
O12 C12B H12G 110.4 . . ?
C22B C12B H12G 110.4 . . ?
H12F C12B H12G 108.6 . . ?
C32B C22B C12B 104.3(13) . . ?
C32B C22B H22F 110.9 . . ?
C12B C22B H22F 110.9 . . ?
C32B C22B H22G 110.9 . . ?
C12B C22B H22G 110.9 . . ?
H22F C22B H22G 108.9 . . ?
C42B C32B C22B 104.8(13) . . ?
C42B C32B H32C 110.8 . . ?
C22B C32B H32C 110.8 . . ?
C42B C32B H32D 110.8 . . ?
C22B C32B H32D 110.8 . . ?
H32C C32B H32D 108.9 . . ?
O12 C42B C32B 107.7(14) . . ?
O12 C42B H42C 110.2 . . ?
C32B C42B H42C 110.2 . . ?
O12 C42B H42D 110.2 . . ?
C32B C42B H42D 110.2 . . ?
H42C C42B H42D 108.5 . . ?
Cl23 C13 Cl13 111.2(10) . . ?
Cl23 C13 H13D 109.4 . . ?
Cl13 C13 H13D 109.4 . . ?
Cl23 C13 H13E 109.4 . . ?
Cl13 C13 H13E 109.4 . . ?
H13D C13 H13E 108.0 . . ?
Cl33 C23 Cl43 113.4(13) . . ?
Cl33 C23 H23A 108.9 . . ?
Cl43 C23 H23A 108.9 . . ?
Cl33 C23 H23B 108.9 . . ?
Cl43 C23 H23B 108.9 . . ?
H23A C23 H23B 107.7 . . ?
Cl14 C14 Cl24 110.2(10) . . ?
Cl14 C14 H14D 109.6 . . ?
Cl24 C14 H14D 109.6 . . ?
Cl14 C14 H14E 109.6 . . ?
Cl24 C14 H14E 109.6 . . ?
H14D C14 H14E 108.1 . . ?
Cl44 C24 Cl34 110.9(11) . . ?
Cl44 C24 H24D 109.5 . . ?
Cl34 C24 H24D 109.5 . . ?
Cl44 C24 H24E 109.5 . . ?
Cl34 C24 H24E 109.5 . . ?
H24D C24 H24E 108.0 . . ?

loop_
_geom_bond_atom_site_label_1
_geom_bond_atom_site_label_2
_geom_bond_distance
_geom_bond_site_symmetry_2
_geom_bond_publ_flag
Ti1 N21 2.185(11) . ?
Ti1 N11 2.187(11) . ?
Ti1 Cl21 2.248(5) . ?
Ti1 Cl31 2.275(5) . ?
Ti1 Cl11 2.291(4) . ?
Ti1 C61 2.697(14) . ?
Ti1 P21 2.904(4) . ?
Ti1 P11 2.910(4) . ?
P11 C11 1.848(12) . ?
P11 C151 1.889(10) . ?
P11 C111 1.892(10) . ?
P21 C101 1.846(12) . ?
P21 C191 1.889(10) . ?
P21 C231 1.891(10) . ?
N11 C21 1.331(13) . ?
N11 C61 1.350(12) . ?
N21 C91 1.328(14) . ?
N21 C61 1.349(12) . ?
C11 C21 1.488(15) . ?
C11 H11A 0.9900 . ?
C11 H11B 0.9900 . ?
C21 C31 1.409(15) . ?
C31 C41 1.376(15) . ?
C31 H31 0.9500 . ?
C41 C51 1.439(13) . ?
C41 H41 0.9500 . ?
C51 C61 1.37(2) . ?
C51 C71 1.437(13) . ?
C71 C81 1.376(16) . ?
C71 H71 0.9500 . ?
C81 C91 1.407(15) . ?
C81 H81 0.9500 . ?
C91 C101 1.488(15) . ?
C101 H10A 0.9900 . ?
C101 H10B 0.9900 . ?
C111 C131 1.531(8) . ?
C111 C141 1.533(8) . ?
C111 C121 1.534(8) . ?
C121 H12A 0.9800 . ?
C121 H12B 0.9800 . ?
C121 H12C 0.9800 . ?
C131 H13A 0.9800 . ?
C131 H13B 0.9800 . ?
C131 H13C 0.9800 . ?
C141 H14A 0.9800 . ?
C141 H14B 0.9800 . ?
C141 H14C 0.9800 . ?
C151 C171 1.529(8) . ?
C151 C161 1.529(8) . ?
C151 C181 1.536(9) . ?
C161 H16A 0.9800 . ?
C161 H16B 0.9800 . ?
C161 H16C 0.9800 . ?
C171 H17A 0.9800 . ?
C171 H17B 0.9800 . ?
C171 H17C 0.9800 . ?
C181 H18A 0.9800 . ?
C181 H18B 0.9800 . ?
C181 H18C 0.9800 . ?
C191 C211 1.529(8) . ?
C191 C221 1.530(8) . ?
C191 C201 1.537(8) . ?
C201 H20A 0.9800 . ?
C201 H20B 0.9800 . ?
C201 H20C 0.9800 . ?
C211 H21A 0.9800 . ?
C211 H21B 0.9800 . ?
C211 H21C 0.9800 . ?
C221 H22A 0.9800 . ?
C221 H22B 0.9800 . ?
C221 H22C 0.9800 . ?
C231 C261 1.528(8) . ?
C231 C241 1.533(8) . ?
C231 C251 1.534(8) . ?
C241 H24A 0.9800 . ?
C241 H24B 0.9800 . ?
C241 H24C 0.9800 . ?
C251 H25A 0.9800 . ?
C251 H25B 0.9800 . ?
C251 H25C 0.9800 . ?
C261 H26A 0.9800 . ?
C261 H26B 0.9800 . ?
C261 H26C 0.9800 . ?
Ti2 O12 2.115(12) . ?
Ti2 Cl12 2.256(5) . ?
Ti2 Cl32 2.290(5) . ?
Ti2 Cl42 2.310(5) . ?
Ti2 Cl22 2.316(6) . ?
Ti2 Cl52 2.324(5) . ?
O12 C12B 1.472(19) . ?
O12 C12A 1.474(18) . ?
O12 C42B 1.474(19) . ?
O12 C42A 1.480(18) . ?
C12A C22A 1.495(18) . ?
C12A H12D 0.9900 . ?
C12A H12E 0.9900 . ?
C22A C32A 1.496(18) . ?
C22A H22D 0.9900 . ?
C22A H22E 0.9900 . ?
C32A C42A 1.494(18) . ?
C32A H32A 0.9900 . ?
C32A H32B 0.9900 . ?
C42A H42A 0.9900 . ?
C42A H42B 0.9900 . ?
C12B C22B 1.498(19) . ?
C12B H12F 0.9900 . ?
C12B H12G 0.9900 . ?
C22B C32B 1.494(19) . ?
C22B H22F 0.9900 . ?
C22B H22G 0.9900 . ?
C32B C42B 1.493(19) . ?
C32B H32C 0.9900 . ?
C32B H32D 0.9900 . ?
C42B H42C 0.9900 . ?
C42B H42D 0.9900 . ?
Cl13 C13 1.752(10) . ?
Cl23 C13 1.748(10) . ?
C13 H13D 0.9900 . ?
C13 H13E 0.9900 . ?
Cl33 C23 1.750(10) . ?
Cl43 C23 1.750(10) . ?
C23 H23A 0.9900 . ?
C23 H23B 0.9900 . ?
Cl14 C14 1.746(10) . ?
Cl24 C14 1.748(10) . ?
C14 H14D 0.9900 . ?
C14 H14E 0.9900 . ?
Cl34 C24 1.754(10) . ?
Cl44 C24 1.748(10) . ?
C24 H24D 0.9900 . ?
C24 H24E 0.9900 . ?

loop_
_geom_torsion_atom_site_label_1
_geom_torsion_atom_site_label_2
_geom_torsion_atom_site_label_3
_geom_torsion_atom_site_label_4
_geom_torsion
_geom_torsion_site_symmetry_1
_geom_torsion_site_symmetry_2
_geom_torsion_site_symmetry_3
_geom_torsion_site_symmetry_4
_geom_torsion_publ_flag
C151 P11 C11 C21 148.6(11) . . . . ?
C111 P11 C11 C21 -95.3(12) . . . . ?
Ti1 P11 C11 C21 23.8(13) . . . . ?
C61 N11 C21 C31 4(2) . . . . ?
Ti1 N11 C21 C31 178.0(12) . . . . ?
C61 N11 C21 C11 -173.0(14) . . . . ?
Ti1 N11 C21 C11 1(3) . . . . ?
P11 C11 C21 N11 -20.4(19) . . . . ?
P11 C11 C21 C31 162.5(14) . . . . ?
N11 C21 C31 C41 -4(2) . . . . ?
C11 C21 C31 C41 173.3(17) . . . . ?
C21 C31 C41 C51 1(3) . . . . ?
C31 C41 C51 C61 1(2) . . . . ?
C31 C41 C51 C71 -178.3(17) . . . . ?
C91 N21 C61 N11 -179.4(14) . . . . ?
Ti1 N21 C61 N11 -0.9(13) . . . . ?
C91 N21 C61 C51 0(2) . . . . ?
Ti1 N21 C61 C51 178.8(15) . . . . ?
C91 N21 C61 Ti1 -178.5(17) . . . . ?
C21 N11 C61 N21 177.2(14) . . . . ?
Ti1 N11 C61 N21 0.9(13) . . . . ?
C21 N11 C61 C51 -2(2) . . . . ?
Ti1 N11 C61 C51 -178.8(14) . . . . ?
C21 N11 C61 Ti1 176.3(16) . . . . ?
C71 C51 C61 N21 0(2) . . . . ?
C41 C51 C61 N21 -179.8(16) . . . . ?
C71 C51 C61 N11 179.1(16) . . . . ?
C41 C51 C61 N11 0(2) . . . . ?
C61 C51 C71 C81 1(2) . . . . ?
C41 C51 C71 C81 -179.8(18) . . . . ?
C51 C71 C81 C91 -1(3) . . . . ?
C61 N21 C91 C81 -1(2) . . . . ?
Ti1 N21 C91 C81 -178.0(14) . . . . ?
C61 N21 C91 C101 -173.8(14) . . . . ?
Ti1 N21 C91 C101 9(3) . . . . ?
C71 C81 C91 N21 1(3) . . . . ?
C71 C81 C91 C101 173.4(18) . . . . ?
N21 C91 C101 P21 -24.0(19) . . . . ?
C81 C91 C101 P21 163.6(15) . . . . ?
C191 P21 C101 C91 149.5(12) . . . . ?
C231 P21 C101 C91 -94.3(12) . . . . ?
Ti1 P21 C101 C91 24.5(13) . . . . ?
C11 P11 C111 C131 -72.6(8) . . . . ?
C151 P11 C111 C131 38.2(9) . . . . ?
Ti1 P11 C111 C131 179.4(7) . . . . ?
C11 P11 C111 C141 166.2(8) . . . . ?
C151 P11 C111 C141 -83.0(8) . . . . ?
Ti1 P11 C111 C141 58.2(8) . . . . ?
C11 P11 C111 C121 47.3(8) . . . . ?
C151 P11 C111 C121 158.1(7) . . . . ?
Ti1 P11 C111 C121 -60.7(7) . . . . ?
C11 P11 C151 C171 162.6(9) . . . . ?
C111 P11 C151 C171 53.3(8) . . . . ?
Ti1 P11 C151 C171 -85.9(8) . . . . ?
C11 P11 C151 C161 41.0(10) . . . . ?
C111 P11 C151 C161 -68.3(9) . . . . ?
Ti1 P11 C151 C161 152.6(7) . . . . ?
C11 P11 C151 C181 -78.4(9) . . . . ?
C111 P11 C151 C181 172.3(7) . . . . ?
Ti1 P11 C151 C181 33.1(8) . . . . ?
C101 P21 C191 C211 163.8(9) . . . . ?
C231 P21 C191 C211 52.5(8) . . . . ?
Ti1 P21 C191 C211 -85.6(8) . . . . ?
C101 P21 C191 C221 42.5(10) . . . . ?
C231 P21 C191 C221 -68.8(8) . . . . ?
Ti1 P21 C191 C221 153.1(7) . . . . ?
C101 P21 C191 C201 -76.9(9) . . . . ?
C231 P21 C191 C201 171.8(7) . . . . ?
Ti1 P21 C191 C201 33.7(8) . . . . ?
C101 P21 C231 C261 -73.5(8) . . . . ?
C191 P21 C231 C261 36.9(9) . . . . ?
Ti1 P21 C231 C261 177.8(7) . . . . ?
C101 P21 C231 C241 46.8(8) . . . . ?
C191 P21 C231 C241 157.3(7) . . . . ?
Ti1 P21 C231 C241 -61.9(7) . . . . ?
C101 P21 C231 C251 164.9(8) . . . . ?
C191 P21 C231 C251 -84.6(8) . . . . ?
Ti1 P21 C231 C251 56.2(7) . . . . ?
C42A O12 C12A C22A 16(3) . . . . ?
Ti2 O12 C12A C22A -172.2(16) . . . . ?
O12 C12A C22A C32A -30(3) . . . . ?
C12A C22A C32A C42A 31(3) . . . . ?
C12A O12 C42A C32A 3(3) . . . . ?
Ti2 O12 C42A C32A -168.5(17) . . . . ?
C22A C32A C42A O12 -22(3) . . . . ?
C42B O12 C12B C22B -15(4) . . . . ?
Ti2 O12 C12B C22B -179(2) . . . . ?
O12 C12B C22B C32B 28(4) . . . . ?
C12B C22B C32B C42B -30(4) . . . . ?
C12B O12 C42B C32B -4(4) . . . . ?
Ti2 O12 C42B C32B 162(3) . . . . ?
C22B C32B C42B O12 21(5) . . . . ?
